data_9015673
loop_
_publ_author_name
'Durif, A.'
'Averbuch-Pouchot M'
'Guitel, J.'

_publ_section_title
;
 Structure of Disodium Strontium Tetrametaphosphate Hexahydrate,
 SrNa2P4O12(H2O)6
 _cod_database_code 1007206
;
_journal_name_full 'Acta Crystallographica, Section C'
_journal_page_first 812
_journal_page_last 813
_journal_paper_doi 10.1107/S0108270183006447
_journal_volume 39
_journal_year 1983
_chemical_formula_sum 'Na2 O18 P4 Sr'
_space_group_IT_number 44
_symmetry_space_group_name_Hall 'I -2 2'
_symmetry_space_group_name_H-M 'I 2 m m'
_cell_angle_alpha 90
_cell_angle_beta 90
_cell_angle_gamma 90
_cell_length_a 7.332
_cell_length_b 7.663
_cell_length_c 14.408
_cell_formula_units_Z 2
_cell_volume 809.515
_database_code_amcsd 0009976
_exptl_crystal_density_diffrn 2.238
_cod_duplicate_entry 1007206
_cod_original_formula_sum 'Sr P4 Na2 O18'
_cod_database_code 9015673
_amcsd_formula_title SrNa2P4O12(H2O)6

loop_
_space_group_symop_operation_xyz
x,y,z
1/2+x,1/2+y,1/2+z
x,y,-z
1/2+x,1/2+y,1/2-z
x,-y,z
1/2+x,1/2-y,1/2+z
x,-y,-z
1/2+x,1/2-y,1/2-z

loop_
_atom_site_label
_atom_site_fract_x
_atom_site_fract_y
_atom_site_fract_z
_atom_site_attached_hydrogens
Sr1 0.00000 0.00000 0.50000 0
P1 0.84940 0.19530 0.10311 0
Na1 0.11750 0.00000 0.26360 0
O1 0.00720 0.21960 0.16690 0
O2 0.18710 0.19070 0.38950 0
O3 0.43260 0.29620 0.50000 0
O4 0.27220 0.50000 0.60780 0
O5 0.33210 0.20490 0.00000 2
O6 0.27890 0.50000 0.14690 2
O7 0.39240 0.00000 0.17900 2

loop_
_cod_related_entry_id
_cod_related_entry_database
_cod_related_entry_code
1 AMCSD 0009976
